data_7214988
loop_
_publ_author_name
'Zhang, Xin'
'Huang, Yuan-Yuan'
'Cheng, Jian-Kai'
'Yao, Yuan-Gen'
'Zhang, Jian'
'Wang, Fei'

_publ_section_title
;
 Alkaline earth metal ion doped Zn(ii)-terephthalates
;
_journal_issue 14
_journal_name_full CrystEngComm
_journal_page_first 4843
_journal_paper_doi 10.1039/c2ce25440a
_journal_volume 14
_journal_year 2012
_chemical_formula_moiety 'C32 H30 Mg N2 O14 Zn2'
_chemical_formula_sum 'C32 H30 Mg N2 O14 Zn2'
_chemical_formula_weight 821.67
_chemical_name_systematic
;
?
;
_space_group_IT_number 15
_symmetry_cell_setting monoclinic
_symmetry_space_group_name_Hall '-C 2yc'
_symmetry_space_group_name_H-M 'C 1 2/c 1'
_atom_sites_solution_hydrogens geom
_atom_sites_solution_primary direct
_atom_sites_solution_secondary difmap
_audit_creation_method SHELXL-97
_cell_angle_alpha 90.00
_cell_angle_beta 111.051(9)
_cell_angle_gamma 90.00
_cell_formula_units_Z 4
_cell_length_a 23.3223(18)
_cell_length_b 10.6962(7)
_cell_length_c 15.7966(12)
_cell_measurement_reflns_used 1990
_cell_measurement_temperature 293(2)
_cell_measurement_theta_max 29.1522
_cell_measurement_theta_min 2.6908
_cell_volume 3677.6(5)
_computing_cell_refinement 'Bruker FRAMBO'
_computing_data_collection 'Bruker FRAMBO'
_computing_data_reduction 'Bruker SAINT'
_computing_molecular_graphics 'Bruker SHELXTL'
_computing_publication_material 'Bruker SHELXTL'
_computing_structure_refinement 'SHELXL-97 (Sheldrick, 1997)'
_computing_structure_solution 'SHELXS-97 (Sheldrick, 1990)'
_diffrn_ambient_temperature 293(2)
_diffrn_measured_fraction_theta_full 0.998
_diffrn_measured_fraction_theta_max 0.998
_diffrn_measurement_device_type 'multiwire proportional'
_diffrn_measurement_method 'phi and omega scans'
_diffrn_radiation_monochromator graphite
_diffrn_radiation_source 'fine-focus sealed tube'
_diffrn_radiation_type MoK\a
_diffrn_radiation_wavelength 0.71073
_diffrn_reflns_av_R_equivalents 0.0353
_diffrn_reflns_av_sigmaI/netI 0.0530
_diffrn_reflns_limit_h_max 27
_diffrn_reflns_limit_h_min -26
_diffrn_reflns_limit_k_max 12
_diffrn_reflns_limit_k_min -11
_diffrn_reflns_limit_l_max 10
_diffrn_reflns_limit_l_min -18
_diffrn_reflns_number 6577
_diffrn_reflns_theta_full 25.00
_diffrn_reflns_theta_max 25.00
_diffrn_reflns_theta_min 2.71
_diffrn_standards_decay_% none
_diffrn_standards_interval_count 0
_diffrn_standards_interval_time none
_diffrn_standards_number none
_exptl_absorpt_coefficient_mu 1.388
_exptl_absorpt_correction_T_max 1.00000
_exptl_absorpt_correction_T_min 0.779
_exptl_absorpt_correction_type multi-scan
_exptl_absorpt_process_details crystalclear
_exptl_crystal_colour colorless
_exptl_crystal_density_diffrn 1.484
_exptl_crystal_density_method 'not measured'
_exptl_crystal_description block
_exptl_crystal_F_000 1680
_exptl_crystal_size_max 0.20
_exptl_crystal_size_mid 0.15
_exptl_crystal_size_min 0.13
_refine_diff_density_max 0.838
_refine_diff_density_min -0.426
_refine_diff_density_rms 0.083
_refine_ls_extinction_method none
_refine_ls_goodness_of_fit_ref 0.924
_refine_ls_hydrogen_treatment constr
_refine_ls_matrix_type full
_refine_ls_number_parameters 232
_refine_ls_number_reflns 3238
_refine_ls_number_restraints 0
_refine_ls_restrained_S_all 0.924
_refine_ls_R_factor_all 0.0572
_refine_ls_R_factor_gt 0.0430
_refine_ls_shift/su_max 0.001
_refine_ls_shift/su_mean 0.000
_refine_ls_structure_factor_coef Fsqd
_refine_ls_weighting_details 'calc w=1/[\s^2^(Fo^2^)+(0.1000P)^2^+0.0000P] where P=(Fo^2^+2Fc^2^)/3'
_refine_ls_weighting_scheme calc
_refine_ls_wR_factor_gt 0.1234
_refine_ls_wR_factor_ref 0.1393
_reflns_number_gt 2589
_reflns_number_total 3238
_reflns_threshold_expression >2sigma(I)
_cod_data_source_file c2ce25440a.txt
_cod_data_source_block Compound-1
_cod_depositor_comments
;
The following automatic conversions were performed:

'_symmetry_cell_setting' value 'Monoclinic' changed to 'monoclinic'
according to
/usr/data/users/saulius/automatic-downloads/retrospective/RSC/lib/dictionaries/cif_core.dic
dictionary named 'cif_core.dic' version 2.4.2 from 2011-04-26.

Automatic conversion script
Id: cif_fix_values 2281 2013-09-26 08:29:07Z andrius 
;
_cod_original_sg_symbol_Hall '-C 2yc '
_cod_original_sg_symbol_H-M C2/c
_cod_database_code 7214988

loop_
_symmetry_equiv_pos_as_xyz
'x, y, z'
'-x, y, -z+1/2'
'x+1/2, y+1/2, z'
'-x+1/2, y+1/2, -z+1/2'
'-x, -y, -z'
'x, -y, z-1/2'
'-x+1/2, -y+1/2, -z'
'x+1/2, -y+1/2, z-1/2'

loop_
_atom_site_label
_atom_site_type_symbol
_atom_site_fract_x
_atom_site_fract_y
_atom_site_fract_z
_atom_site_U_iso_or_equiv
_atom_site_adp_type
_atom_site_occupancy
_atom_site_symmetry_multiplicity
_atom_site_calc_flag
_atom_site_refinement_flags
Zn1 Zn -0.092348(18) 1.34522(3) -0.93765(3) 0.02823(19) Uani 1 1 d .
Mg1 Mg -0.2500 1.2500 -1.0000 0.0140(3) Uani 1 2 d S
C1 C -0.13652(17) 1.1130(4) -0.7615(2) 0.0359(9) Uani 1 1 d .
C2 C -0.08667(19) 1.0361(4) -0.7197(3) 0.0505(11) Uani 1 1 d .
H2A H -0.0513 1.0453 -0.7334 0.061 Uiso 1 1 calc R
C3 C -0.0883(2) 0.9462(4) -0.6584(3) 0.0515(11) Uani 1 1 d .
H3A H -0.0543 0.8953 -0.6313 0.062 Uiso 1 1 calc R
C4 C -0.14055(17) 0.9312(3) -0.6369(3) 0.0361(9) Uani 1 1 d .
C5 C -0.18968(17) 1.0097(4) -0.6776(3) 0.0416(10) Uani 1 1 d .
H5A H -0.2246 1.0029 -0.6624 0.050 Uiso 1 1 calc R
C6 C -0.18816(17) 1.0979(4) -0.7403(3) 0.0405(10) Uani 1 1 d .
H6A H -0.2225 1.1476 -0.7684 0.049 Uiso 1 1 calc R
C7 C -0.13488(18) 1.2085(3) -0.8292(2) 0.0351(9) Uani 1 1 d .
C8 C -0.14419(18) 0.8360(3) -0.5704(3) 0.0364(9) Uani 1 1 d .
C9 C -0.22253(18) 1.6346(3) -0.9955(3) 0.0341(9) Uani 1 1 d .
C10 C -0.18895(19) 1.7362(4) -0.9490(3) 0.0458(10) Uani 1 1 d .
H10A H -0.1474 1.7270 -0.9148 0.055 Uiso 1 1 calc R
C11 C -0.21657(19) 1.8502(3) -0.9530(3) 0.0436(10) Uani 1 1 d .
H11A H -0.1939 1.9174 -0.9206 0.052 Uiso 1 1 calc R
C12 C -0.19287(17) 1.5091(3) -0.9919(2) 0.0307(8) Uani 1 1 d .
C13 C 0.0420(2) 1.4000(4) -0.8951(3) 0.0475(11) Uani 1 1 d .
C14 C 0.0521(2) 1.2991(5) -0.9525(4) 0.0672(14) Uani 1 1 d .
H14A H 0.0134 1.2627 -0.9885 0.101 Uiso 1 1 calc R
H14B H 0.0781 1.2359 -0.9145 0.101 Uiso 1 1 calc R
H14C H 0.0715 1.3332 -0.9917 0.101 Uiso 1 1 calc R
C15 C 0.1525(2) 1.4423(6) -0.8275(4) 0.0804(18) Uani 1 1 d .
H15A H 0.1549 1.3757 -0.8669 0.121 Uiso 1 1 calc R
H15B H 0.1750 1.4193 -0.7656 0.121 Uiso 1 1 calc R
H15C H 0.1699 1.5169 -0.8421 0.121 Uiso 1 1 calc R
C16 C 0.0771(3) 1.5637(6) -0.7861(4) 0.095(2) Uani 1 1 d .
H16A H 0.0337 1.5713 -0.7997 0.142 Uiso 1 1 calc R
H16B H 0.0928 1.6408 -0.8000 0.142 Uiso 1 1 calc R
H16C H 0.0973 1.5450 -0.7229 0.142 Uiso 1 1 calc R
O1 O -0.08421(12) 1.2293(2) -0.83819(19) 0.0453(7) Uani 1 1 d .
O2 O -0.18330(12) 1.2647(2) -0.87241(17) 0.0389(6) Uani 1 1 d .
O3 O -0.10076(13) 0.7571(2) -0.54298(18) 0.0422(7) Uani 1 1 d .
O4 O -0.18900(13) 0.8384(2) -0.5460(2) 0.0423(7) Uani 1 1 d .
O5 O -0.13572(12) 1.5028(2) -0.94835(19) 0.0380(6) Uani 1 1 d .
O6 O -0.22525(11) 1.4209(2) -1.03283(17) 0.0336(6) Uani 1 1 d .
O7 O -0.01156(12) 1.4269(3) -0.9000(2) 0.0513(8) Uani 1 1 d .
N1 N 0.08849(17) 1.4648(4) -0.8394(3) 0.0620(11) Uani 1 1 d .

loop_
_atom_site_aniso_label
_atom_site_aniso_U_11
_atom_site_aniso_U_22
_atom_site_aniso_U_33
_atom_site_aniso_U_23
_atom_site_aniso_U_13
_atom_site_aniso_U_12
Zn1 0.0342(3) 0.0217(3) 0.0317(3) 0.00051(15) 0.0153(2) 0.00077(16)
Mg1 0.0178(7) 0.0088(6) 0.0166(7) -0.0003(5) 0.0077(6) 0.0008(5)
C1 0.038(2) 0.0363(19) 0.031(2) 0.0082(17) 0.0101(16) -0.0010(17)
C2 0.042(2) 0.060(3) 0.063(3) 0.030(2) 0.034(2) 0.010(2)
C3 0.045(2) 0.055(3) 0.064(3) 0.033(2) 0.031(2) 0.018(2)
C4 0.036(2) 0.038(2) 0.039(2) 0.0091(17) 0.0205(18) 0.0009(17)
C5 0.031(2) 0.047(2) 0.052(2) 0.0137(19) 0.0213(18) -0.0028(18)
C6 0.031(2) 0.043(2) 0.043(2) 0.0148(18) 0.0079(17) 0.0051(17)
C7 0.048(2) 0.0295(19) 0.0241(18) 0.0040(15) 0.0086(17) -0.0036(18)
C8 0.041(2) 0.032(2) 0.040(2) 0.0030(16) 0.0189(19) -0.0018(17)
C9 0.041(2) 0.0197(17) 0.045(2) -0.0008(15) 0.0202(18) -0.0009(15)
C10 0.036(2) 0.032(2) 0.064(3) -0.0045(19) 0.011(2) 0.0019(17)
C11 0.042(2) 0.024(2) 0.058(3) -0.0065(17) 0.011(2) -0.0017(16)
C12 0.039(2) 0.0206(17) 0.038(2) 0.0028(15) 0.0197(17) 0.0039(16)
C13 0.045(3) 0.051(3) 0.045(2) 0.013(2) 0.014(2) -0.011(2)
C14 0.060(3) 0.070(3) 0.078(4) 0.006(3) 0.031(3) 0.004(3)
C15 0.034(3) 0.124(5) 0.070(3) 0.035(3) 0.003(2) -0.021(3)
C16 0.091(4) 0.121(5) 0.071(4) -0.029(4) 0.028(3) -0.057(4)
O1 0.0423(16) 0.0449(16) 0.0497(17) 0.0195(13) 0.0176(14) -0.0015(13)
O2 0.0453(16) 0.0348(14) 0.0302(14) 0.0045(11) 0.0059(12) -0.0008(12)
O3 0.0504(17) 0.0403(15) 0.0441(16) 0.0136(13) 0.0267(14) 0.0067(13)
O4 0.0468(16) 0.0356(15) 0.0565(18) 0.0105(12) 0.0330(15) -0.0008(12)
O5 0.0389(15) 0.0223(12) 0.0529(17) -0.0008(11) 0.0167(13) 0.0014(11)
O6 0.0407(14) 0.0201(12) 0.0396(14) 0.0006(11) 0.0138(12) -0.0015(11)
O7 0.0345(16) 0.0498(17) 0.070(2) -0.0032(15) 0.0198(14) -0.0098(13)
N1 0.048(2) 0.091(3) 0.042(2) 0.009(2) 0.0098(17) -0.025(2)

loop_
_atom_type_symbol
_atom_type_description
_atom_type_scat_dispersion_real
_atom_type_scat_dispersion_imag
_atom_type_scat_source
C C 0.0033 0.0016 'International Tables Vol C Tables 4.2.6.8 and 6.1.1.4'
H H 0.0000 0.0000 'International Tables Vol C Tables 4.2.6.8 and 6.1.1.4'
N N 0.0061 0.0033 'International Tables Vol C Tables 4.2.6.8 and 6.1.1.4'
O O 0.0106 0.0060 'International Tables Vol C Tables 4.2.6.8 and 6.1.1.4'
Zn Zn 0.2839 1.4301 'International Tables Vol C Tables 4.2.6.8 and 6.1.1.4'
Mg Mg 0.0486 0.0363 'International Tables Vol C Tables 4.2.6.8 and 6.1.1.4'

loop_
_geom_angle_atom_site_label_1
_geom_angle_atom_site_label_2
_geom_angle_atom_site_label_3
_geom_angle
_geom_angle_site_symmetry_1
_geom_angle_site_symmetry_3
O5 Zn1 O3 121.70(12) . 6_575
O5 Zn1 O1 121.15(12) . .
O3 Zn1 O1 106.38(13) 6_575 .
O5 Zn1 O7 93.06(11) . .
O3 Zn1 O7 107.51(12) 6_575 .
O1 Zn1 O7 103.44(12) . .
O6 Mg1 O6 180.0 7_473 .
O6 Mg1 O4 91.57(10) 7_473 4_453
O6 Mg1 O4 88.43(10) . 4_453
O6 Mg1 O4 88.43(10) 7_473 6_575
O6 Mg1 O4 91.57(10) . 6_575
O4 Mg1 O4 180.000(1) 4_453 6_575
O6 Mg1 O2 90.15(10) 7_473 .
O6 Mg1 O2 89.85(10) . .
O4 Mg1 O2 89.68(11) 4_453 .
O4 Mg1 O2 90.32(11) 6_575 .
O6 Mg1 O2 89.85(10) 7_473 7_473
O6 Mg1 O2 90.15(10) . 7_473
O4 Mg1 O2 90.32(11) 4_453 7_473
O4 Mg1 O2 89.68(11) 6_575 7_473
O2 Mg1 O2 180.0(2) . 7_473
C6 C1 C2 118.3(3) . .
C6 C1 C7 120.5(3) . .
C2 C1 C7 121.1(3) . .
C3 C2 C1 121.4(4) . .
C3 C2 H2A 119.3 . .
C1 C2 H2A 119.3 . .
C2 C3 C4 120.2(4) . .
C2 C3 H3A 119.9 . .
C4 C3 H3A 119.9 . .
C5 C4 C3 118.1(3) . .
C5 C4 C8 119.8(3) . .
C3 C4 C8 122.0(3) . .
C6 C5 C4 121.4(3) . .
C6 C5 H5A 119.3 . .
C4 C5 H5A 119.3 . .
C1 C6 C5 120.6(3) . .
C1 C6 H6A 119.7 . .
C5 C6 H6A 119.7 . .
O2 C7 O1 123.8(3) . .
O2 C7 C1 118.2(3) . .
O1 C7 C1 118.0(3) . .
O4 C8 O3 124.6(3) . .
O4 C8 C4 118.4(3) . .
O3 C8 C4 117.1(3) . .
C11 C9 C10 119.3(3) 7_483 .
C11 C9 C12 119.6(3) 7_483 .
C10 C9 C12 121.1(3) . .
C11 C10 C9 120.4(4) . .
C11 C10 H10A 119.8 . .
C9 C10 H10A 119.8 . .
C10 C11 C9 120.3(4) . 7_483
C10 C11 H11A 119.9 . .
C9 C11 H11A 119.9 7_483 .
O6 C12 O5 124.8(3) . .
O6 C12 C9 118.4(3) . .
O5 C12 C9 116.8(3) . .
O7 C13 N1 118.8(4) . .
O7 C13 C14 120.2(4) . .
N1 C13 C14 121.1(4) . .
C13 C14 H14A 109.5 . .
C13 C14 H14B 109.5 . .
H14A C14 H14B 109.5 . .
C13 C14 H14C 109.5 . .
H14A C14 H14C 109.5 . .
H14B C14 H14C 109.5 . .
N1 C15 H15A 109.5 . .
N1 C15 H15B 109.5 . .
H15A C15 H15B 109.5 . .
N1 C15 H15C 109.5 . .
H15A C15 H15C 109.5 . .
H15B C15 H15C 109.5 . .
N1 C16 H16A 109.5 . .
N1 C16 H16B 109.5 . .
H16A C16 H16B 109.5 . .
N1 C16 H16C 109.5 . .
H16A C16 H16C 109.5 . .
H16B C16 H16C 109.5 . .
C7 O1 Zn1 112.2(2) . .
C7 O2 Mg1 135.8(2) . .
C8 O3 Zn1 119.3(2) . 6_576
C8 O4 Mg1 150.9(2) . 4_443
C12 O5 Zn1 120.6(2) . .
C12 O6 Mg1 136.6(2) . .
C13 O7 Zn1 137.8(3) . .
C13 N1 C16 119.8(4) . .
C13 N1 C15 123.9(5) . .
C16 N1 C15 116.3(4) . .

loop_
_geom_bond_atom_site_label_1
_geom_bond_atom_site_label_2
_geom_bond_distance
_geom_bond_site_symmetry_2
Zn1 O5 1.941(2) .
Zn1 O3 1.941(3) 6_575
Zn1 O1 1.956(3) .
Zn1 O7 1.965(3) .
Mg1 O6 2.039(2) 7_473
Mg1 O6 2.039(2) .
Mg1 O4 2.047(2) 4_453
Mg1 O4 2.047(2) 6_575
Mg1 O2 2.063(2) .
Mg1 O2 2.063(2) 7_473
C1 C6 1.371(5) .
C1 C2 1.383(5) .
C1 C7 1.489(5) .
C2 C3 1.375(6) .
C2 H2A 0.9300 .
C3 C4 1.387(5) .
C3 H3A 0.9300 .
C4 C5 1.379(5) .
C4 C8 1.488(5) .
C5 C6 1.377(5) .
C5 H5A 0.9300 .
C6 H6A 0.9300 .
C7 O2 1.244(4) .
C7 O1 1.260(5) .
C8 O4 1.237(5) .
C8 O3 1.270(4) .
C9 C11 1.370(6) 7_483
C9 C10 1.387(5) .
C9 C12 1.501(5) .
C10 C11 1.369(5) .
C10 H10A 0.9300 .
C11 C9 1.370(5) 7_483
C11 H11A 0.9300 .
C12 O6 1.237(4) .
C12 O5 1.263(4) .
C13 O7 1.257(5) .
C13 N1 1.321(5) .
C13 C14 1.483(7) .
C14 H14A 0.9600 .
C14 H14B 0.9600 .
C14 H14C 0.9600 .
C15 N1 1.456(6) .
C15 H15A 0.9600 .
C15 H15B 0.9600 .
C15 H15C 0.9600 .
C16 N1 1.435(7) .
C16 H16A 0.9600 .
C16 H16B 0.9600 .
C16 H16C 0.9600 .
O3 Zn1 1.941(3) 6_576
O4 Mg1 2.047(2) 4_443
